data_4108742
loop_
_publ_author_name
'Natalie D. Coombs'
'Dragoslav Vidovic'
'Joanna K. Day'
'Amber L. Thompson'
'Delphine D. Le Pevelen'
'Andreas Stasch'
'William Clegg'
'Luca Russo'
'Louise Male'
'Michael B. Hursthouse'
'David J. Willock'
'Simon Aldridge'

_publ_contact_author 'Simon Aldridge'
_publ_contact_author_email Simon.Aldridge@chem.ox.ac.uk
_publ_section_title
;
 Cationic Terminal Gallylene Complexes by Halide Abstraction: Coordination
 Chemistry of a Valence Isoelectronic Analogue of CO and N2
;
_journal_name_full 'Journal of the American Chemical Society'
_journal_page_first 16111
_journal_page_last 16124
_journal_paper_doi 10.1021/ja806655f
_journal_volume 130
_journal_year 2008
_chemical_formula_moiety 'C36 H39 Fe Ga I P2 +, C32 H12 B F24 -'
_chemical_formula_sum 'C68 H51 B F24 Fe Ga I P2'
_chemical_formula_weight 1649.31
_space_group_IT_number 2
_symmetry_cell_setting triclinic
_symmetry_space_group_name_Hall '-P 1'
_symmetry_space_group_name_H-M 'P -1'
_atom_sites_solution_hydrogens geom
_atom_sites_solution_primary direct
_atom_sites_solution_secondary difmap
_cell_angle_alpha 83.4582(13)
_cell_angle_beta 73.2027(14)
_cell_angle_gamma 86.7306(14)
_cell_formula_units_Z 2
_cell_length_a 12.5823(14)
_cell_length_b 14.2036(16)
_cell_length_c 19.828(2)
_cell_measurement_reflns_used 958
_cell_measurement_temperature 120(2)
_cell_measurement_theta_max 24.00
_cell_measurement_theta_min 2.55
_cell_volume 3369.2(6)
_computing_cell_refinement 'Bruker SAINT'
_computing_data_collection 'Bruker APEX2'
_computing_data_reduction 'Bruker SAINT'
_computing_molecular_graphics 'Bruker SHELXTL'
_computing_publication_material 'Bruker SHELXTL and local programs'
_computing_structure_refinement 'Bruker SHELXTL'
_computing_structure_solution 'Bruker SHELXTL'
_diffrn_ambient_temperature 120(2)
_diffrn_measured_fraction_theta_full 0.992
_diffrn_measured_fraction_theta_max 0.971
_diffrn_measurement_device_type 'Bruker APEX2 CCD diffractometer'
_diffrn_measurement_method 'thin-slice \w scans'
_diffrn_radiation_monochromator 'silicon 111'
_diffrn_radiation_source 'Daresbury SRS station 9.8'
_diffrn_radiation_type synchrotron
_diffrn_radiation_wavelength 0.6710
_diffrn_reflns_av_R_equivalents 0.0401
_diffrn_reflns_av_sigmaI/netI 0.0707
_diffrn_reflns_limit_h_max 17
_diffrn_reflns_limit_h_min -17
_diffrn_reflns_limit_k_max 20
_diffrn_reflns_limit_k_min -20
_diffrn_reflns_limit_l_max 28
_diffrn_reflns_limit_l_min -28
_diffrn_reflns_number 37981
_diffrn_reflns_theta_full 25.00
_diffrn_reflns_theta_max 28.63
_diffrn_reflns_theta_min 2.20
_diffrn_standards_decay_% 5
_diffrn_standards_number 0
_exptl_absorpt_coefficient_mu 1.229
_exptl_absorpt_correction_T_max 0.94
_exptl_absorpt_correction_T_min 0.93
_exptl_absorpt_correction_type multi-scan
_exptl_absorpt_process_details SADABS
_exptl_crystal_colour purple
_exptl_crystal_density_diffrn 1.626
_exptl_crystal_description block
_exptl_crystal_F_000 1640
_exptl_crystal_size_max 0.06
_exptl_crystal_size_mid 0.06
_exptl_crystal_size_min 0.05
_refine_diff_density_max 1.313
_refine_diff_density_min -1.041
_refine_diff_density_rms 0.088
_refine_ls_extinction_coef 0.0016(4)
_refine_ls_extinction_expression Fc^*^=kFc[1+0.001xFc^2^\l^3^/sin(2\q)]^-1/4^
_refine_ls_extinction_method SHELXL
_refine_ls_goodness_of_fit_ref 1.041
_refine_ls_hydrogen_treatment constr
_refine_ls_matrix_type full
_refine_ls_number_parameters 996
_refine_ls_number_reflns 19961
_refine_ls_number_restraints 307
_refine_ls_restrained_S_all 1.062
_refine_ls_R_factor_all 0.0931
_refine_ls_R_factor_gt 0.0575
_refine_ls_shift/su_max 0.001
_refine_ls_shift/su_mean 0.000
_refine_ls_structure_factor_coef Fsqd
_refine_ls_weighting_details 'calc w=1/[\s^2^(Fo^2^)+(0.0702P)^2^+0.2252P] where P=(Fo^2^+2Fc^2^)/3'
_refine_ls_weighting_scheme calc
_refine_ls_wR_factor_gt 0.1388
_refine_ls_wR_factor_ref 0.1571
_reflns_number_gt 12929
_reflns_number_total 19961
_reflns_threshold_expression I>2\s(I)
_cod_data_source_file ja806655f_si_001_07.cif
_cod_data_source_block 9
_cod_database_code 4108742

loop_
_symmetry_equiv_pos_as_xyz
'x, y, z'
'-x, -y, -z'

loop_
_atom_site_label
_atom_site_type_symbol
_atom_site_fract_x
_atom_site_fract_y
_atom_site_fract_z
_atom_site_U_iso_or_equiv
_atom_site_adp_type
_atom_site_occupancy
_atom_site_symmetry_multiplicity
_atom_site_calc_flag
_atom_site_refinement_flags
_atom_site_disorder_assembly
_atom_site_disorder_group
Fe Fe 0.21097(4) 0.45088(3) 0.25539(2) 0.02194(10) Uani 1 1 d . A .
Ga Ga 0.24781(3) 0.60084(2) 0.259793(19) 0.02870(10) Uani 1 1 d U . .
I I 0.31762(8) 0.75779(4) 0.26013(2) 0.0705(3) Uani 0.7773(17) 1 d P A 1
I' I 0.39021(15) 0.72560(11) 0.24907(9) 0.0533(5) Uani 0.2227(17) 1 d P A 2
I" I 0.1208(8) 0.7176(7) 0.3064(6) 0.023(3) Uani 0.0185(8) 1 d PU A 2
P1 P 0.14287(7) 0.44382(5) 0.37161(4) 0.02396(16) Uani 1 1 d . . .
P2 P 0.04050(7) 0.49214(6) 0.25010(4) 0.02607(17) Uani 1 1 d . . .
C1 C 0.2495(3) 0.3224(2) 0.20769(17) 0.0287(7) Uani 1 1 d . . .
C2 C 0.3199(3) 0.3302(2) 0.25146(16) 0.0272(6) Uani 1 1 d . A .
C3 C 0.3818(3) 0.4147(2) 0.22607(16) 0.0261(6) Uani 1 1 d . . .
C4 C 0.3513(3) 0.4574(2) 0.16514(16) 0.0267(6) Uani 1 1 d . A .
C5 C 0.2699(3) 0.4013(2) 0.15350(17) 0.0293(7) Uani 1 1 d . A .
C6 C 0.1848(3) 0.2363(3) 0.2086(2) 0.0464(10) Uani 1 1 d . A .
H6A H 0.2321 0.1921 0.1775 0.070 Uiso 1 1 calc R . .
H6B H 0.1199 0.2554 0.1918 0.070 Uiso 1 1 calc R . .
H6C H 0.1601 0.2051 0.2570 0.070 Uiso 1 1 calc R . .
C7 C 0.3382(3) 0.2545(2) 0.30647(19) 0.0385(8) Uani 1 1 d . . .
H7A H 0.2664 0.2308 0.3363 0.058 Uiso 1 1 calc R A .
H7B H 0.3774 0.2809 0.3359 0.058 Uiso 1 1 calc R . .
H7C H 0.3828 0.2022 0.2832 0.058 Uiso 1 1 calc R . .
C8 C 0.4767(3) 0.4434(3) 0.2507(2) 0.0389(8) Uani 1 1 d . A .
H8A H 0.5443 0.4078 0.2280 0.058 Uiso 1 1 calc R . .
H8B H 0.4591 0.4295 0.3022 0.058 Uiso 1 1 calc R . .
H8C H 0.4887 0.5114 0.2377 0.058 Uiso 1 1 calc R . .
C9 C 0.4105(3) 0.5370(3) 0.1140(2) 0.0451(10) Uani 1 1 d . . .
H9A H 0.4702 0.5108 0.0767 0.068 Uiso 1 1 calc R A .
H9B H 0.4421 0.5783 0.1392 0.068 Uiso 1 1 calc R . .
H9C H 0.3578 0.5737 0.0928 0.068 Uiso 1 1 calc R . .
C10 C 0.2263(3) 0.4125(3) 0.09047(19) 0.0469(10) Uani 1 1 d . . .
H10A H 0.2186 0.4801 0.0754 0.070 Uiso 1 1 calc R A .
H10B H 0.1536 0.3831 0.1029 0.070 Uiso 1 1 calc R . .
H10C H 0.2780 0.3817 0.0517 0.070 Uiso 1 1 calc R . .
C11 C 0.2186(3) 0.5000(2) 0.42202(15) 0.0266(6) Uani 1 1 d . A .
C12 C 0.1886(3) 0.5886(2) 0.44652(18) 0.0320(7) Uani 1 1 d . . .
H12 H 0.1278 0.6234 0.4359 0.038 Uiso 1 1 calc R A .
C13 C 0.2471(3) 0.6266(3) 0.48650(18) 0.0359(8) Uani 1 1 d . A .
H13 H 0.2266 0.6875 0.5024 0.043 Uiso 1 1 calc R . .
C14 C 0.3340(3) 0.5767(3) 0.50301(19) 0.0387(8) Uani 1 1 d . . .
H14 H 0.3716 0.6018 0.5320 0.046 Uiso 1 1 calc R A .
C15 C 0.3671(3) 0.4901(3) 0.47769(19) 0.0367(8) Uani 1 1 d . A .
H15 H 0.4286 0.4563 0.4882 0.044 Uiso 1 1 calc R . .
C16 C 0.3105(3) 0.4522(2) 0.43684(18) 0.0328(7) Uani 1 1 d . . .
H16 H 0.3347 0.3931 0.4188 0.039 Uiso 1 1 calc R A .
C17 C 0.1007(3) 0.3318(2) 0.42753(17) 0.0275(6) Uani 1 1 d . A .
C18 C 0.1119(3) 0.3129(2) 0.49626(17) 0.0329(7) Uani 1 1 d . . .
H18 H 0.1489 0.3562 0.5143 0.039 Uiso 1 1 calc R A .
C19 C 0.0686(3) 0.2304(3) 0.5379(2) 0.0410(9) Uani 1 1 d . A .
H19 H 0.0772 0.2173 0.5841 0.049 Uiso 1 1 calc R . .
C20 C 0.0137(3) 0.1683(3) 0.5128(2) 0.0433(9) Uani 1 1 d . . .
H20 H -0.0169 0.1130 0.5420 0.052 Uiso 1 1 calc R A .
C21 C 0.0025(3) 0.1852(3) 0.4457(2) 0.0428(9) Uani 1 1 d . A .
H21 H -0.0361 0.1419 0.4287 0.051 Uiso 1 1 calc R . .
C22 C 0.0477(3) 0.2659(2) 0.40233(19) 0.0328(7) Uani 1 1 d . . .
H22 H 0.0423 0.2760 0.3552 0.039 Uiso 1 1 calc R A .
C23 C 0.0090(3) 0.5109(2) 0.39042(17) 0.0296(7) Uani 1 1 d . A .
H23A H -0.0345 0.4952 0.4404 0.036 Uiso 1 1 calc R . .
H23B H 0.0223 0.5798 0.3826 0.036 Uiso 1 1 calc R . .
C24 C -0.0540(3) 0.4840(2) 0.34131(17) 0.0314(7) Uani 1 1 d . A .
H24A H -0.1190 0.5275 0.3435 0.038 Uiso 1 1 calc R . .
H24B H -0.0811 0.4186 0.3559 0.038 Uiso 1 1 calc R . .
C25 C -0.0411(3) 0.4325(2) 0.20480(19) 0.0321(7) Uani 1 1 d . A .
C26 C -0.0812(3) 0.3414(2) 0.2330(2) 0.0377(8) Uani 1 1 d . . .
H26 H -0.0642 0.3107 0.2739 0.045 Uiso 1 1 calc R A .
C27 C -0.1459(3) 0.2966(3) 0.2004(3) 0.0512(11) Uani 1 1 d . A .
H27 H -0.1741 0.2357 0.2199 0.061 Uiso 1 1 calc R . .
C28 C -0.1694(4) 0.3391(3) 0.1406(3) 0.0632(14) Uani 1 1 d . . .
H28 H -0.2124 0.3073 0.1184 0.076 Uiso 1 1 calc R A .
C29 C -0.1303(4) 0.4283(3) 0.1127(3) 0.0614(13) Uani 1 1 d . A .
H29 H -0.1475 0.4582 0.0717 0.074 Uiso 1 1 calc R . .
C30 C -0.0655(3) 0.4747(3) 0.1446(2) 0.0452(10) Uani 1 1 d . . .
H30 H -0.0381 0.5357 0.1247 0.054 Uiso 1 1 calc R A .
C31 C 0.0273(3) 0.6160(2) 0.21453(17) 0.0286(7) Uani 1 1 d . A .
C32 C 0.1088(3) 0.6529(2) 0.15544(18) 0.0364(8) Uani 1 1 d . . .
H32 H 0.1698 0.6132 0.1343 0.044 Uiso 1 1 calc R A .
C33 C 0.1035(3) 0.7464(3) 0.12630(19) 0.0386(8) Uani 1 1 d . A .
H33 H 0.1602 0.7699 0.0857 0.046 Uiso 1 1 calc R . .
C34 C 0.0151(3) 0.8047(3) 0.1571(2) 0.0430(9) Uani 1 1 d . . .
H34 H 0.0108 0.8687 0.1379 0.052 Uiso 1 1 calc R A .
C35 C -0.0666(4) 0.7695(3) 0.2156(2) 0.0516(11) Uani 1 1 d . A .
H35 H -0.1273 0.8095 0.2368 0.062 Uiso 1 1 calc R . .
C36 C -0.0611(3) 0.6758(3) 0.2441(2) 0.0440(9) Uani 1 1 d . . .
H36 H -0.1186 0.6524 0.2842 0.053 Uiso 1 1 calc R A .
B B 0.6290(3) 0.9930(2) 0.22407(18) 0.0229(7) Uani 0.9815(8) 1 d P . .
C37 C 0.7592(3) 1.0237(2) 0.20493(16) 0.0235(6) Uani 0.9815(8) 1 d P . .
C38 C 0.8151(3) 1.0055(2) 0.25632(17) 0.0264(6) Uani 0.9815(8) 1 d P . .
H38 H 0.7751 0.9796 0.3024 0.032 Uiso 0.9815(8) 1 calc PR . .
C39 C 0.9272(3) 1.0234(2) 0.24321(18) 0.0296(7) Uani 0.9815(8) 1 d PD B .
C40 C 0.9880(3) 1.0627(2) 0.17665(19) 0.0318(7) Uani 0.9815(8) 1 d P . .
H40 H 1.0640 1.0772 0.1674 0.038 Uiso 0.9815(8) 1 calc PR . .
C41 C 0.9351(3) 1.0800(2) 0.12457(18) 0.0311(7) Uani 0.9815(8) 1 d PD C .
C42 C 0.8233(3) 1.0604(2) 0.13776(17) 0.0281(7) Uani 0.9815(8) 1 d P . .
H42 H 0.7897 1.0722 0.1003 0.034 Uiso 0.9815(8) 1 calc PR . .
C43 C 0.9833(3) 1.0006(3) 0.3004(2) 0.0388(8) Uani 0.9815(8) 1 d PDU . .
C44 C 1.0006(3) 1.1238(3) 0.0537(2) 0.0469(10) Uani 0.9815(8) 1 d PDU . .
C45 C 0.5654(3) 1.0423(2) 0.16692(16) 0.0240(6) Uani 0.9815(8) 1 d P . .
C46 C 0.5816(3) 1.1368(2) 0.13886(16) 0.0260(6) Uani 0.9815(8) 1 d P . .
H46 H 0.6321 1.1724 0.1526 0.031 Uiso 0.9815(8) 1 calc PR . .
C47 C 0.5270(3) 1.1811(2) 0.09163(16) 0.0273(7) Uani 0.9815(8) 1 d P . .
C48 C 0.4494(3) 1.1321(2) 0.07239(17) 0.0306(7) Uani 0.9815(8) 1 d P . .
H48 H 0.4116 1.1617 0.0402 0.037 Uiso 0.9815(8) 1 calc PR . .
C49 C 0.4284(3) 1.0392(2) 0.10121(18) 0.0288(7) Uani 0.9815(8) 1 d P . .
C50 C 0.4863(3) 0.9953(2) 0.14677(17) 0.0265(6) Uani 0.9815(8) 1 d P . .
H50 H 0.4716 0.9310 0.1649 0.032 Uiso 0.9815(8) 1 calc PR . .
C51 C 0.5578(3) 1.2786(2) 0.05855(18) 0.0323(7) Uani 0.9815(8) 1 d P . .
C52 C 0.3422(3) 0.9852(3) 0.0838(2) 0.0404(9) Uani 0.9815(8) 1 d P . .
C53 C 0.6374(2) 0.8772(2) 0.22458(16) 0.0236(6) Uani 0.9815(8) 1 d P . .
C54 C 0.6711(3) 0.8355(2) 0.16037(16) 0.0249(6) Uani 0.9815(8) 1 d P . .
H54 H 0.6827 0.8753 0.1171 0.030 Uiso 0.9815(8) 1 calc PR . .
C55 C 0.6878(3) 0.7389(2) 0.15806(16) 0.0276(7) Uani 0.9815(8) 1 d P . .
C56 C 0.6739(3) 0.6779(2) 0.22036(18) 0.0308(7) Uani 0.9815(8) 1 d P . .
H56 H 0.6855 0.6114 0.2191 0.037 Uiso 0.9815(8) 1 calc PR . .
C57 C 0.6428(3) 0.7178(2) 0.28360(17) 0.0288(7) Uani 0.9815(8) 1 d P . .
C58 C 0.6241(3) 0.8150(2) 0.28581(16) 0.0257(6) Uani 0.9815(8) 1 d P . .
H58 H 0.6015 0.8397 0.3305 0.031 Uiso 0.9815(8) 1 calc PR . .
C59 C 0.7248(3) 0.6967(2) 0.08883(18) 0.0317(7) Uani 0.9815(8) 1 d P . .
C60 C 0.6293(3) 0.6570(2) 0.35244(19) 0.0386(9) Uani 0.9815(8) 1 d P . .
C61 C 0.5542(3) 1.0247(2) 0.30108(16) 0.0227(6) Uani 0.9815(8) 1 d P . .
C62 C 0.4504(3) 0.9857(2) 0.33412(17) 0.0268(6) Uani 0.9815(8) 1 d P . .
H62 H 0.4254 0.9389 0.3120 0.032 Uiso 0.9815(8) 1 calc PR . .
C63 C 0.3821(3) 1.0124(2) 0.39797(18) 0.0315(7) Uani 0.9815(8) 1 d P . .
C64 C 0.4155(3) 1.0808(3) 0.43161(18) 0.0360(8) Uani 0.9815(8) 1 d P . .
H64 H 0.3693 1.0995 0.4753 0.043 Uiso 0.9815(8) 1 calc PR . .
C65 C 0.5171(3) 1.1208(2) 0.40015(19) 0.0352(8) Uani 0.9815(8) 1 d PD D .
C66 C 0.5841(3) 1.0944(2) 0.33613(18) 0.0288(7) Uani 0.9815(8) 1 d P . .
H66 H 0.6530 1.1247 0.3153 0.035 Uiso 0.9815(8) 1 calc PR . .
C67 C 0.2711(3) 0.9680(3) 0.4290(2) 0.0441(9) Uani 0.9815(8) 1 d P . .
C68 C 0.5538(4) 1.1964(3) 0.4351(2) 0.0488(10) Uani 0.9815(8) 1 d PDU . .
F1 F 1.0285(4) 0.9086(3) 0.2996(2) 0.0624(16) Uani 0.684(8) 1 d PDU B 1
F2 F 0.9146(4) 0.9959(4) 0.3657(2) 0.0534(13) Uani 0.684(8) 1 d PDU B 1
F3 F 1.0645(4) 1.0531(4) 0.2980(3) 0.0645(18) Uani 0.684(8) 1 d PDU B 1
F1' F 0.9347(10) 0.9495(8) 0.3508(6) 0.084(6) Uani 0.299(8) 1 d PDU B 2
F2' F 0.9828(12) 1.0915(6) 0.3251(5) 0.076(4) Uani 0.299(8) 1 d PDU B 2
F3' F 1.0904(6) 0.9898(13) 0.2719(5) 0.103(7) Uani 0.299(8) 1 d PDU B 2
F4 F 1.0665(4) 1.1920(4) 0.0609(3) 0.0627(18) Uani 0.682(17) 1 d PDU C 1
F5 F 1.0715(6) 1.0618(6) 0.0172(4) 0.0588(19) Uani 0.682(17) 1 d PDU C 1
F6 F 0.9415(6) 1.1633(6) 0.0135(4) 0.073(2) Uani 0.682(17) 1 d PDU C 1
F4' F 1.0940(11) 1.0813(17) 0.0241(9) 0.070(6) Uani 0.300(17) 1 d PDU C 2
F5' F 0.9393(14) 1.118(2) 0.0055(8) 0.104(8) Uani 0.300(17) 1 d PDU C 2
F6' F 1.015(3) 1.2144(9) 0.0490(11) 0.186(11) Uani 0.300(17) 1 d PDU C 2
F7 F 0.57201(19) 1.33586(14) 0.10484(12) 0.0429(5) Uani 0.9815(8) 1 d P . .
F8 F 0.65540(18) 1.27925(15) 0.00736(12) 0.0461(6) Uani 0.9815(8) 1 d P . .
F9 F 0.48259(19) 1.32260(15) 0.02920(12) 0.0466(6) Uani 0.9815(8) 1 d P . .
F10 F 0.3217(2) 1.0205(2) 0.02314(15) 0.0679(8) Uani 0.9815(8) 1 d P . .
F11 F 0.37133(18) 0.89471(16) 0.07631(13) 0.0458(6) Uani 0.9815(8) 1 d P . .
F12 F 0.24634(19) 0.9846(2) 0.13450(16) 0.0635(8) Uani 0.9815(8) 1 d P . .
F13 F 0.83332(19) 0.67412(17) 0.06957(11) 0.0465(6) Uani 0.9815(8) 1 d P . .
F14 F 0.7077(2) 0.75493(16) 0.03510(11) 0.0482(6) Uani 0.9815(8) 1 d P . .
F15 F 0.6738(2) 0.61593(17) 0.09136(12) 0.0571(7) Uani 0.9815(8) 1 d P . .
F16 F 0.6473(3) 0.56441(16) 0.34415(13) 0.0702(9) Uani 0.9815(8) 1 d P . .
F17 F 0.5320(2) 0.66757(19) 0.39776(13) 0.0622(8) Uani 0.9815(8) 1 d P . .
F18 F 0.7023(2) 0.67831(19) 0.38589(12) 0.0576(7) Uani 0.9815(8) 1 d P . .
F19 F 0.1968(2) 1.0057(2) 0.39730(19) 0.0863(11) Uani 0.9815(8) 1 d P . .
F20 F 0.2743(2) 0.87599(18) 0.42501(15) 0.0628(7) Uani 0.9815(8) 1 d P . .
F21 F 0.2275(3) 0.9793(2) 0.49738(15) 0.0843(10) Uani 0.9815(8) 1 d P . .
F22 F 0.5358(9) 1.1738(6) 0.5041(3) 0.078(3) Uani 0.57(2) 1 d PDU D 1
F23 F 0.6595(6) 1.2141(10) 0.4111(7) 0.096(4) Uani 0.57(2) 1 d PDU D 1
F24 F 0.5004(11) 1.2770(6) 0.4295(7) 0.080(3) Uani 0.57(2) 1 d PDU D 1
F22' F 0.6591(8) 1.1951(12) 0.4278(11) 0.086(5) Uani 0.41(2) 1 d PDU D 2
F23' F 0.534(2) 1.2819(6) 0.4055(13) 0.118(7) Uani 0.41(2) 1 d PDU D 2
F24' F 0.5033(19) 1.1973(17) 0.5019(6) 0.148(8) Uani 0.41(2) 1 d PDU D 2

loop_
_atom_site_aniso_label
_atom_site_aniso_U_11
_atom_site_aniso_U_22
_atom_site_aniso_U_33
_atom_site_aniso_U_23
_atom_site_aniso_U_13
_atom_site_aniso_U_12
Fe 0.0266(2) 0.0196(2) 0.0191(2) -0.00192(15) -0.00591(16) 0.00075(16)
Ga 0.0360(2) 0.02279(18) 0.02554(19) -0.00029(13) -0.00615(15) -0.00387(14)
I 0.1212(7) 0.0348(3) 0.0576(3) 0.00092(18) -0.0245(3) -0.0370(3)
I' 0.0365(9) 0.0296(7) 0.0909(11) -0.0174(6) -0.0087(7) -0.0040(6)
I" 0.022(5) 0.021(5) 0.026(6) -0.005(4) -0.005(4) -0.003(3)
P1 0.0291(4) 0.0212(4) 0.0199(4) -0.0011(3) -0.0047(3) -0.0005(3)
P2 0.0291(4) 0.0236(4) 0.0260(4) -0.0026(3) -0.0091(3) 0.0025(3)
C1 0.0274(16) 0.0266(15) 0.0310(17) -0.0113(13) -0.0034(13) 0.0004(12)
C2 0.0274(15) 0.0255(15) 0.0251(15) -0.0025(12) -0.0027(12) 0.0050(12)
C3 0.0257(15) 0.0264(15) 0.0254(15) -0.0041(12) -0.0060(12) 0.0013(12)
C4 0.0314(16) 0.0226(14) 0.0203(14) -0.0016(11) 0.0008(12) 0.0032(12)
C5 0.0319(17) 0.0342(17) 0.0224(15) -0.0104(13) -0.0073(13) 0.0073(13)
C6 0.040(2) 0.035(2) 0.062(3) -0.0229(19) -0.0052(19) -0.0028(16)
C7 0.043(2) 0.0303(17) 0.0349(19) 0.0048(14) -0.0048(15) 0.0151(15)
C8 0.0316(18) 0.048(2) 0.040(2) -0.0136(17) -0.0119(15) -0.0024(16)
C9 0.049(2) 0.037(2) 0.0335(19) 0.0068(16) 0.0079(16) 0.0065(17)
C10 0.051(2) 0.067(3) 0.0284(19) -0.0197(18) -0.0200(17) 0.023(2)
C11 0.0363(17) 0.0245(15) 0.0180(14) -0.0012(11) -0.0056(12) -0.0062(12)
C12 0.0343(17) 0.0270(16) 0.0313(17) -0.0017(13) -0.0038(14) -0.0036(13)
C13 0.0407(19) 0.0320(18) 0.0324(18) -0.0099(14) -0.0024(15) -0.0089(15)
C14 0.043(2) 0.043(2) 0.0311(18) -0.0084(15) -0.0079(15) -0.0137(16)
C15 0.0360(19) 0.041(2) 0.0361(19) -0.0076(15) -0.0129(15) -0.0036(15)
C16 0.0343(18) 0.0334(17) 0.0318(17) -0.0085(14) -0.0095(14) 0.0003(14)
C17 0.0310(16) 0.0217(14) 0.0258(15) -0.0013(12) -0.0030(12) 0.0022(12)
C18 0.0414(19) 0.0276(16) 0.0262(16) -0.0025(13) -0.0046(14) 0.0005(14)
C19 0.053(2) 0.0333(19) 0.0303(18) 0.0078(15) -0.0066(16) -0.0007(16)
C20 0.048(2) 0.0268(18) 0.050(2) 0.0095(16) -0.0100(18) -0.0052(15)
C21 0.043(2) 0.0308(18) 0.053(2) -0.0009(17) -0.0117(18) -0.0074(16)
C22 0.0389(19) 0.0271(16) 0.0327(18) -0.0009(13) -0.0109(15) -0.0033(14)
C23 0.0324(17) 0.0266(16) 0.0254(16) -0.0023(12) -0.0021(13) 0.0030(13)
C24 0.0275(16) 0.0315(17) 0.0313(17) -0.0006(13) -0.0044(13) 0.0039(13)
C25 0.0333(17) 0.0280(16) 0.0394(19) -0.0073(14) -0.0169(15) 0.0045(13)
C26 0.0362(19) 0.0291(17) 0.050(2) -0.0051(16) -0.0162(17) 0.0004(14)
C27 0.048(2) 0.036(2) 0.078(3) -0.011(2) -0.028(2) -0.0025(17)
C28 0.067(3) 0.044(2) 0.102(4) -0.017(3) -0.060(3) 0.006(2)
C29 0.084(3) 0.045(2) 0.081(3) -0.014(2) -0.063(3) 0.008(2)
C30 0.058(2) 0.0344(19) 0.056(2) -0.0076(17) -0.037(2) 0.0063(17)
C31 0.0362(17) 0.0223(15) 0.0308(17) -0.0034(12) -0.0154(14) 0.0028(12)
C32 0.049(2) 0.0327(18) 0.0251(16) -0.0037(14) -0.0093(15) 0.0130(15)
C33 0.049(2) 0.0356(19) 0.0265(17) 0.0029(14) -0.0067(15) 0.0067(16)
C34 0.058(2) 0.0240(17) 0.046(2) 0.0002(15) -0.0154(19) 0.0030(16)
C35 0.052(2) 0.0277(19) 0.065(3) -0.0051(18) -0.002(2) 0.0126(17)
C36 0.043(2) 0.0255(17) 0.053(2) -0.0012(16) 0.0002(18) 0.0060(15)
B 0.0307(18) 0.0167(15) 0.0211(16) -0.0003(12) -0.0078(13) -0.0005(13)
C37 0.0271(15) 0.0178(13) 0.0246(15) -0.0018(11) -0.0057(12) -0.0018(11)
C38 0.0305(16) 0.0218(15) 0.0244(15) -0.0006(12) -0.0043(12) -0.0014(12)
C39 0.0292(17) 0.0270(16) 0.0330(17) -0.0068(13) -0.0081(14) -0.0005(13)
C40 0.0286(17) 0.0249(16) 0.0400(19) -0.0038(14) -0.0065(14) -0.0013(13)
C41 0.0318(17) 0.0280(16) 0.0278(17) -0.0009(13) 0.0000(13) -0.0016(13)
C42 0.0313(17) 0.0260(16) 0.0258(16) -0.0008(12) -0.0066(13) -0.0015(13)
C43 0.0347(19) 0.050(2) 0.0355(19) -0.0101(17) -0.0139(15) -0.0016(16)
C44 0.042(2) 0.049(2) 0.040(2) 0.0045(18) -0.0005(17) -0.0075(18)
C45 0.0254(15) 0.0228(14) 0.0222(14) -0.0013(11) -0.0050(12) 0.0003(11)
C46 0.0282(16) 0.0241(15) 0.0234(15) -0.0010(12) -0.0045(12) 0.0010(12)
C47 0.0284(16) 0.0275(16) 0.0216(15) 0.0010(12) -0.0021(12) 0.0039(12)
C48 0.0262(16) 0.0396(19) 0.0250(16) -0.0036(14) -0.0071(13) 0.0073(14)
C49 0.0240(15) 0.0327(17) 0.0283(16) -0.0042(13) -0.0054(13) 0.0013(13)
C50 0.0260(15) 0.0271(16) 0.0249(15) -0.0013(12) -0.0057(12) 0.0005(12)
C51 0.0320(17) 0.0322(17) 0.0270(17) 0.0038(14) -0.0031(13) 0.0057(14)
C52 0.0331(19) 0.045(2) 0.046(2) -0.0057(18) -0.0162(17) 0.0023(16)
C53 0.0254(15) 0.0227(14) 0.0223(14) -0.0014(11) -0.0066(12) -0.0006(11)
C54 0.0298(16) 0.0235(15) 0.0212(14) 0.0012(11) -0.0083(12) -0.0002(12)
C55 0.0328(17) 0.0280(16) 0.0217(15) -0.0040(12) -0.0073(13) 0.0019(13)
C56 0.0401(19) 0.0203(15) 0.0298(17) -0.0038(13) -0.0065(14) 0.0020(13)
C57 0.0370(18) 0.0229(15) 0.0224(15) 0.0020(12) -0.0036(13) 0.0001(13)
C58 0.0309(16) 0.0232(15) 0.0206(14) -0.0028(11) -0.0034(12) -0.0003(12)
C59 0.0417(19) 0.0261(16) 0.0276(17) -0.0075(13) -0.0094(14) 0.0026(14)
C60 0.057(2) 0.0256(17) 0.0246(17) 0.0035(13) -0.0018(16) 0.0041(16)
C61 0.0291(15) 0.0174(13) 0.0211(14) 0.0003(11) -0.0076(12) 0.0018(11)
C62 0.0283(16) 0.0264(15) 0.0254(16) -0.0023(12) -0.0075(13) 0.0004(12)
C63 0.0353(18) 0.0272(16) 0.0281(17) 0.0015(13) -0.0054(14) 0.0057(13)
C64 0.044(2) 0.0371(19) 0.0247(17) -0.0062(14) -0.0088(15) 0.0142(16)
C65 0.048(2) 0.0288(17) 0.0352(19) -0.0140(14) -0.0200(17) 0.0099(15)
C66 0.0324(17) 0.0237(15) 0.0321(17) -0.0056(13) -0.0121(14) 0.0042(13)
C67 0.038(2) 0.045(2) 0.038(2) -0.0006(17) 0.0057(16) 0.0028(17)
C68 0.055(2) 0.045(2) 0.058(3) -0.029(2) -0.029(2) 0.0179(19)
F1 0.087(4) 0.050(2) 0.067(3) -0.012(2) -0.051(3) 0.028(2)
F2 0.046(2) 0.079(4) 0.0345(19) 0.005(2) -0.0156(16) 0.005(2)
F3 0.064(3) 0.079(3) 0.061(3) 0.029(3) -0.040(3) -0.042(3)
F1' 0.079(9) 0.072(8) 0.115(11) 0.070(9) -0.074(8) -0.039(8)
F2' 0.123(11) 0.064(6) 0.061(6) -0.019(4) -0.049(7) -0.028(6)
F3' 0.038(5) 0.22(2) 0.065(7) -0.056(9) -0.030(4) 0.043(8)
F4 0.061(3) 0.074(3) 0.045(3) 0.018(2) -0.005(2) -0.033(2)
F5 0.042(3) 0.091(4) 0.038(3) -0.016(2) 0.001(3) 0.000(3)
F6 0.044(3) 0.113(6) 0.046(3) 0.050(3) -0.007(2) -0.010(3)
F4' 0.020(5) 0.155(15) 0.027(6) 0.002(8) -0.001(4) 0.006(7)
F5' 0.042(6) 0.169(19) 0.077(10) 0.099(11) -0.019(6) -0.018(10)
F6' 0.27(3) 0.064(7) 0.125(15) -0.008(9) 0.114(14) -0.079(12)
F7 0.0597(14) 0.0253(10) 0.0408(12) -0.0007(9) -0.0118(11) 0.0033(9)
F8 0.0433(12) 0.0365(12) 0.0409(12) 0.0078(10) 0.0103(10) 0.0043(10)
F9 0.0482(13) 0.0379(12) 0.0520(14) 0.0153(10) -0.0207(11) 0.0062(10)
F10 0.0765(19) 0.0745(19) 0.0723(18) 0.0104(15) -0.0561(16) -0.0173(15)
F11 0.0444(13) 0.0464(13) 0.0543(14) -0.0175(11) -0.0212(11) -0.0015(10)
F12 0.0291(12) 0.0757(19) 0.084(2) -0.0340(16) -0.0029(12) -0.0063(12)
F13 0.0472(13) 0.0566(14) 0.0327(11) -0.0143(10) -0.0061(10) 0.0150(11)
F14 0.0763(17) 0.0448(13) 0.0282(11) -0.0106(9) -0.0239(11) 0.0204(12)
F15 0.0746(17) 0.0500(14) 0.0426(13) -0.0223(11) 0.0008(12) -0.0259(13)
F16 0.143(3) 0.0221(11) 0.0376(13) 0.0039(10) -0.0185(15) 0.0091(14)
F17 0.0563(15) 0.0634(17) 0.0422(14) 0.0236(12) 0.0124(12) 0.0073(13)
F18 0.0742(18) 0.0646(17) 0.0327(12) 0.0173(11) -0.0206(12) -0.0082(14)
F19 0.0380(14) 0.097(2) 0.113(3) 0.044(2) -0.0235(16) -0.0102(15)
F20 0.0470(14) 0.0470(15) 0.0783(19) -0.0055(13) 0.0094(13) -0.0134(12)
F21 0.078(2) 0.098(2) 0.0514(17) -0.0172(16) 0.0300(15) -0.0221(18)
F22 0.138(7) 0.064(4) 0.059(4) -0.017(3) -0.069(4) 0.010(4)
F23 0.070(5) 0.109(8) 0.119(7) -0.081(6) -0.016(5) -0.014(5)
F24 0.109(6) 0.045(4) 0.122(6) -0.048(4) -0.084(5) 0.040(4)
F22' 0.083(6) 0.083(8) 0.142(11) -0.073(7) -0.096(7) 0.046(6)
F23' 0.187(16) 0.029(5) 0.214(17) -0.032(6) -0.171(15) 0.009(6)
F24' 0.193(16) 0.163(15) 0.078(7) -0.098(8) 0.015(9) -0.041(12)

loop_
_atom_type_symbol
_atom_type_description
_atom_type_scat_dispersion_real
_atom_type_scat_dispersion_imag
_atom_type_scat_source
C C 0.0033 0.0016 'International Tables Vol C Tables 4.2.6.8 and 6.1.1.4'
H H 0.0000 0.0000 'International Tables Vol C Tables 4.2.6.8 and 6.1.1.4'
B B 0.0013 0.0007 'International Tables Vol C Tables 4.2.6.8 and 6.1.1.4'
F F 0.0171 0.0103 'International Tables Vol C Tables 4.2.6.8 and 6.1.1.4'
P P 0.1023 0.0942 'International Tables Vol C Tables 4.2.6.8 and 6.1.1.4'
Fe Fe 0.3463 0.8444 'International Tables Vol C Tables 4.2.6.8 and 6.1.1.4'
Ga Ga 0.2307 1.6083 'International Tables Vol C Tables 4.2.6.8 and 6.1.1.4'
I I -0.4742 1.8119 'International Tables Vol C Tables 4.2.6.8 and 6.1.1.4'

loop_
_geom_angle_atom_site_label_1
_geom_angle_atom_site_label_2
_geom_angle_atom_site_label_3
_geom_angle
Ga Fe P1 86.16(3)
Ga Fe P2 91.02(3)
Ga Fe C1 150.48(9)
Ga Fe C2 128.06(9)
Ga Fe C3 90.88(9)
Ga Fe C4 84.54(9)
Ga Fe C5 115.16(10)
P1 Fe P2 86.80(3)
P1 Fe C1 118.59(10)
P1 Fe C2 97.63(9)
P1 Fe C3 111.04(9)
P1 Fe C4 148.80(10)
P1 Fe C5 158.15(10)
P2 Fe C1 105.30(9)
P2 Fe C2 140.79(9)
P2 Fe C3 162.14(9)
P2 Fe C4 123.04(9)
P2 Fe C5 97.01(9)
C1 Fe C2 39.19(13)
C1 Fe C3 66.22(12)
C1 Fe C4 65.95(12)
C1 Fe C5 39.67(13)
C2 Fe C3 39.45(12)
C2 Fe C4 65.95(12)
C2 Fe C5 66.05(12)
C3 Fe C4 39.61(12)
C3 Fe C5 66.23(12)
C4 Fe C5 39.01(12)
Fe Ga I 171.37(3)
Fe Ga I' 148.92(5)
Fe Ga I" 126.3(2)
I' Ga I" 84.0(2)
Fe P1 C11 118.77(10)
Fe P1 C17 122.62(11)
Fe P1 C23 107.14(11)
C11 P1 C17 102.05(15)
C11 P1 C23 102.58(15)
C17 P1 C23 100.62(15)
Fe P2 C24 108.53(11)
Fe P2 C25 126.15(11)
Fe P2 C31 113.34(11)
C24 P2 C25 100.70(16)
C24 P2 C31 104.85(15)
C25 P2 C31 100.92(15)
Fe C1 C2 70.77(17)
Fe C1 C5 70.53(17)
Fe C1 C6 134.3(2)
C2 C1 C5 108.1(3)
C2 C1 C6 125.0(3)
C5 C1 C6 125.7(3)
Fe C2 C1 70.04(18)
Fe C2 C3 69.56(17)
Fe C2 C7 133.4(2)
C1 C2 C3 108.0(3)
C1 C2 C7 125.0(3)
C3 C2 C7 126.3(3)
Fe C3 C2 71.00(17)
Fe C3 C4 70.54(17)
Fe C3 C8 132.3(2)
C2 C3 C4 107.7(3)
C2 C3 C8 125.6(3)
C4 C3 C8 125.8(3)
Fe C4 C3 69.85(17)
Fe C4 C5 70.88(18)
Fe C4 C9 134.0(2)
C3 C4 C5 108.6(3)
C3 C4 C9 125.6(3)
C5 C4 C9 124.8(3)
Fe C5 C1 69.80(17)
Fe C5 C4 70.11(17)
Fe C5 C10 132.6(2)
C1 C5 C4 107.5(3)
C1 C5 C10 125.4(3)
C4 C5 C10 126.4(3)
P1 C11 C12 123.0(3)
P1 C11 C16 118.9(2)
C12 C11 C16 118.1(3)
C11 C12 C13 120.6(3)
C12 C13 C14 120.3(3)
C13 C14 C15 120.1(3)
C14 C15 C16 120.1(4)
C11 C16 C15 120.7(3)
P1 C17 C18 123.1(3)
P1 C17 C22 118.2(2)
C18 C17 C22 118.5(3)
C17 C18 C19 119.8(3)
C18 C19 C20 120.6(4)
C19 C20 C21 120.5(3)
C20 C21 C22 120.1(4)
C17 C22 C21 120.5(3)
P1 C23 C24 108.1(2)
P2 C24 C23 108.5(2)
P2 C25 C26 118.9(3)
P2 C25 C30 122.1(3)
C26 C25 C30 119.0(3)
C25 C26 C27 119.5(4)
C26 C27 C28 120.9(4)
C27 C28 C29 119.8(4)
C28 C29 C30 120.3(4)
C25 C30 C29 120.4(4)
P2 C31 C32 119.2(2)
P2 C31 C36 123.1(3)
C32 C31 C36 117.6(3)
C31 C32 C33 121.8(3)
C32 C33 C34 119.4(3)
C33 C34 C35 119.7(3)
C34 C35 C36 120.5(4)
C31 C36 C35 120.9(4)
C37 B C45 113.3(2)
C37 B C53 103.6(2)
C37 B C61 112.3(3)
C45 B C53 111.6(3)
C45 B C61 105.1(2)
C53 B C61 111.2(2)
B C37 C38 119.2(3)
B C37 C42 124.8(3)
C38 C37 C42 115.8(3)
C37 C38 C39 122.9(3)
C38 C39 C40 120.1(3)
C38 C39 C43 120.4(3)
C40 C39 C43 119.5(3)
C39 C40 C41 118.2(3)
C40 C41 C42 121.4(3)
C40 C41 C44 117.7(3)
C42 C41 C44 120.8(3)
C37 C42 C41 121.6(3)
C39 C43 F1 111.3(3)
C39 C43 F2 114.2(3)
C39 C43 F3 116.5(3)
C39 C43 F1' 116.2(6)
C39 C43 F2' 101.6(5)
C39 C43 F3' 109.5(5)
F1 C43 F2 100.5(4)
F1 C43 F3 104.6(4)
F2 C43 F3 108.1(4)
F1' C43 F2' 106.0(8)
F1' C43 F3' 121.1(8)
F2' C43 F3' 98.8(7)
C41 C44 F4 110.5(4)
C41 C44 F5 112.2(5)
C41 C44 F6 115.0(4)
C41 C44 F4' 116.6(9)
C41 C44 F5' 108.3(7)
C41 C44 F6' 115.6(8)
F4 C44 F5 104.1(5)
F4 C44 F6 106.5(5)
F5 C44 F6 107.8(5)
F4' C44 F5' 102.7(9)
F4' C44 F6' 109.7(9)
F5' C44 F6' 102.1(10)
B C45 C46 121.5(3)
B C45 C50 122.8(3)
C46 C45 C50 115.6(3)
C45 C46 C47 122.8(3)
C46 C47 C48 120.1(3)
C46 C47 C51 119.3(3)
C48 C47 C51 120.5(3)
C47 C48 C49 118.6(3)
C48 C49 C50 120.5(3)
C48 C49 C52 120.1(3)
C50 C49 C52 119.4(3)
C45 C50 C49 122.4(3)
C47 C51 F7 112.9(3)
C47 C51 F8 111.8(3)
C47 C51 F9 113.6(3)
F7 C51 F8 104.9(3)
F7 C51 F9 106.2(3)
F8 C51 F9 106.9(3)
C49 C52 F10 112.8(3)
C49 C52 F11 112.9(3)
C49 C52 F12 111.7(3)
F10 C52 F11 105.6(3)
F10 C52 F12 107.5(3)
F11 C52 F12 105.8(3)
B C53 C54 120.2(3)
B C53 C58 123.7(3)
C54 C53 C58 115.8(3)
C53 C54 C55 122.3(3)
C54 C55 C56 120.8(3)
C54 C55 C59 121.1(3)
C56 C55 C59 118.1(3)
C55 C56 C57 117.6(3)
C56 C57 C58 121.4(3)
C56 C57 C60 120.6(3)
C58 C57 C60 117.9(3)
C53 C58 C57 122.0(3)
C55 C59 F13 112.9(3)
C55 C59 F14 113.0(3)
C55 C59 F15 112.0(3)
F13 C59 F14 105.5(3)
F13 C59 F15 105.1(3)
F14 C59 F15 107.7(3)
C57 C60 F16 112.9(3)
C57 C60 F17 113.2(3)
C57 C60 F18 111.9(3)
F16 C60 F17 108.3(3)
F16 C60 F18 105.0(3)
F17 C60 F18 104.9(3)
B C61 C62 120.4(3)
B C61 C66 124.3(3)
C62 C61 C66 115.2(3)
C61 C62 C63 122.7(3)
C62 C63 C64 120.3(3)
C62 C63 C67 119.1(3)
C64 C63 C67 120.6(3)
C63 C64 C65 118.3(3)
C64 C65 C66 121.0(3)
C64 C65 C68 119.1(3)
C66 C65 C68 119.9(4)
C61 C66 C65 122.5(3)
C63 C67 F19 112.0(3)
C63 C67 F20 113.2(3)
C63 C67 F21 112.9(4)
F19 C67 F20 107.2(4)
F19 C67 F21 105.5(3)
F20 C67 F21 105.6(3)
C65 C68 F22 112.3(5)
C65 C68 F23 114.3(6)
C65 C68 F24 112.7(6)
C65 C68 F22' 114.4(8)
C65 C68 F23' 110.4(7)
C65 C68 F24' 114.7(8)
F22 C68 F23 105.0(6)
F22 C68 F24 105.0(6)
F23 C68 F24 106.8(7)
F22' C68 F23' 103.8(9)
F22' C68 F24' 107.5(9)
F23' C68 F24' 105.2(9)

loop_
_geom_bond_atom_site_label_1
_geom_bond_atom_site_label_2
_geom_bond_distance
Fe Ga 2.2221(6)
Fe P1 2.2068(9)
Fe P2 2.2199(10)
Fe C1 2.118(3)
Fe C2 2.127(3)
Fe C3 2.108(3)
Fe C4 2.117(3)
Fe C5 2.127(3)
Ga I 2.4436(5)
Ga I' 2.5400(13)
Ga I" 2.314(10)
P1 C11 1.834(3)
P1 C17 1.843(3)
P1 C23 1.848(3)
P2 C24 1.850(3)
P2 C25 1.840(3)
P2 C31 1.837(3)
C1 C2 1.424(5)
C1 C5 1.440(5)
C1 C6 1.504(5)
C2 C3 1.429(4)
C2 C7 1.500(4)
C3 C4 1.432(4)
C3 C8 1.506(4)
C4 C5 1.417(5)
C4 C9 1.503(5)
C5 C10 1.493(5)
C11 C12 1.394(4)
C11 C16 1.395(5)
C12 C13 1.394(5)
C13 C14 1.367(5)
C14 C15 1.378(5)
C15 C16 1.388(5)
C17 C18 1.404(5)
C17 C22 1.394(5)
C18 C19 1.394(5)
C19 C20 1.369(5)
C20 C21 1.370(6)
C21 C22 1.394(5)
C23 C24 1.513(5)
C25 C26 1.411(5)
C25 C30 1.380(5)
C26 C27 1.393(5)
C27 C28 1.371(7)
C28 C29 1.381(7)
C29 C30 1.398(5)
C31 C32 1.388(5)
C31 C36 1.390(5)
C32 C33 1.393(5)
C33 C34 1.383(5)
C34 C35 1.375(6)
C35 C36 1.390(5)
B C37 1.644(5)
B C45 1.641(5)
B C53 1.641(4)
B C61 1.642(5)
C37 C38 1.391(4)
C37 C42 1.402(4)
C38 C39 1.391(4)
C39 C40 1.391(5)
C39 C43 1.498(5)
C40 C41 1.375(5)
C41 C42 1.392(5)
C41 C44 1.494(5)
C43 F1 1.395(5)
C43 F2 1.330(5)
C43 F3 1.284(5)
C43 F1' 1.196(8)
C43 F2' 1.431(8)
C43 F3' 1.309(8)
C44 F4 1.357(6)
C44 F5 1.333(7)
C44 F6 1.302(6)
C44 F4' 1.300(10)
C44 F5' 1.400(12)
C44 F6' 1.299(10)
C45 C46 1.396(4)
C45 C50 1.400(4)
C46 C47 1.390(4)
C47 C48 1.391(5)
C47 C51 1.485(5)
C48 C49 1.384(5)
C49 C50 1.391(4)
C49 C52 1.502(5)
C51 F7 1.348(4)
C51 F8 1.348(4)
C51 F9 1.338(4)
C52 F10 1.339(5)
C52 F11 1.330(4)
C52 F12 1.328(4)
C53 C54 1.408(4)
C53 C58 1.392(4)
C54 C55 1.380(4)
C55 C56 1.398(4)
C55 C59 1.499(4)
C56 C57 1.378(5)
C57 C58 1.392(4)
C57 C60 1.500(5)
C59 F13 1.338(4)
C59 F14 1.333(4)
C59 F15 1.335(4)
C60 F16 1.343(4)
C60 F17 1.305(4)
C60 F18 1.343(5)
C61 C62 1.396(4)
C61 C66 1.397(4)
C62 C63 1.388(5)
C63 C64 1.386(5)
C63 C67 1.497(5)
C64 C65 1.374(5)
C65 C66 1.385(5)
C65 C68 1.502(5)
C67 F19 1.328(5)
C67 F20 1.315(5)
C67 F21 1.333(5)
C68 F22 1.326(7)
C68 F23 1.305(8)
C68 F24 1.305(7)
C68 F22' 1.290(9)
C68 F23' 1.330(10)
C68 F24' 1.294(10)
